data_7030578
loop_
_publ_author_name
'Feltham, Humphrey L. C.'
'Cl\'erac, Rodolphe'
'Brooker, Sally'

_publ_section_title
;
 Hexa-, hepta- and dodeca-nuclear nickel(II) complexes of three
 Schiff-base ligands derived from 1,4-diformyl-2,3-dihydroxybenzene
;
_journal_coden_ASTM DTARAF
_journal_issue 16
_journal_name_full 'Dalton Transactions'
_journal_page_first 2965
_journal_page_last 2973
_journal_paper_doi 10.1039/b821782c
_journal_year 2009
_chemical_formula_sum 'C48.5 H81 N4 Ni6 O26'
_chemical_formula_weight 1488.43
_space_group_IT_number 2
_symmetry_cell_setting triclinic
_symmetry_space_group_name_Hall '-P 1'
_symmetry_space_group_name_H-M 'P -1'
_atom_sites_solution_hydrogens geom
_atom_sites_solution_primary direct
_atom_sites_solution_secondary difmap
_audit_creation_method SHELXL-97
_cell_angle_alpha 81.176(2)
_cell_angle_beta 77.741(2)
_cell_angle_gamma 74.981(2)
_cell_formula_units_Z 2
_cell_length_a 11.0545(6)
_cell_length_b 13.1060(6)
_cell_length_c 22.7396(11)
_cell_measurement_reflns_used 5223
_cell_measurement_temperature 91(2)
_cell_measurement_theta_max 25.748
_cell_measurement_theta_min 2.1905
_cell_volume 3092.5(3)
_computing_structure_refinement 'SHELXL-97 (Sheldrick, 1997)'
_computing_structure_solution 'SHELXS-97 (Sheldrick, 1990)'
_diffrn_ambient_temperature 91(2)
_diffrn_measured_fraction_theta_full 0.987
_diffrn_measured_fraction_theta_max 0.987
_diffrn_measurement_device_type 'Bruker Kappa Apex II area detector'
_diffrn_measurement_method '\f and \w scans'
_diffrn_radiation_monochromator graphite
_diffrn_radiation_source 'fine-focus sealed tube'
_diffrn_radiation_type MoK\a
_diffrn_radiation_wavelength 0.71073
_diffrn_reflns_av_R_equivalents 0.0850
_diffrn_reflns_av_sigmaI/netI 0.1173
_diffrn_reflns_limit_h_max 13
_diffrn_reflns_limit_h_min -13
_diffrn_reflns_limit_k_max 13
_diffrn_reflns_limit_k_min -16
_diffrn_reflns_limit_l_max 28
_diffrn_reflns_limit_l_min -28
_diffrn_reflns_number 40197
_diffrn_reflns_theta_full 26.40
_diffrn_reflns_theta_max 26.40
_diffrn_reflns_theta_min 1.62
_exptl_absorpt_coefficient_mu 1.872
_exptl_absorpt_correction_T_max 1.000
_exptl_absorpt_correction_T_min 0.872
_exptl_absorpt_correction_type multi-scan
_exptl_absorpt_process_details 'SCALE (Bruker AXS Inc.)'
_exptl_crystal_colour Yellow
_exptl_crystal_density_diffrn 1.598
_exptl_crystal_density_method 'not measured'
_exptl_crystal_description Block
_exptl_crystal_F_000 1552
_exptl_crystal_size_max 0.11
_exptl_crystal_size_mid 0.10
_exptl_crystal_size_min 0.07
_refine_diff_density_max 0.869
_refine_diff_density_min -0.570
_refine_diff_density_rms 0.135
_refine_ls_extinction_method none
_refine_ls_goodness_of_fit_ref 1.081
_refine_ls_hydrogen_treatment constr
_refine_ls_matrix_type full
_refine_ls_number_parameters 792
_refine_ls_number_reflns 12544
_refine_ls_number_restraints 7
_refine_ls_restrained_S_all 1.083
_refine_ls_R_factor_all 0.1237
_refine_ls_R_factor_gt 0.0772
_refine_ls_shift/su_max 0.000
_refine_ls_shift/su_mean 0.000
_refine_ls_structure_factor_coef Fsqd
_refine_ls_weighting_details 'calc w=1/[\s^2^(Fo^2^)+(0.0336P)^2^+13.4223P] where P=(Fo^2^+2Fc^2^)/3'
_refine_ls_weighting_scheme calc
_refine_ls_wR_factor_gt 0.1471
_refine_ls_wR_factor_ref 0.1678
_reflns_number_gt 8429
_reflns_number_total 12544
_reflns_threshold_expression >2sigma(I)
_cod_duplicate_entry 7001006
_cod_data_source_file b821782c.txt
_cod_data_source_block hf30
_cod_depositor_comments
;
The following automatic conversions were performed:

'_exptl_absorpt_correction_type' value 'Multi-Scan' changed to
'multi-scan' according to
/usr/data/users/saulius/automatic-downloads/retrospective/RSC/lib/dictionaries/cif_core.dic
dictionary named 'cif_core.dic' version 2.4.2 from 2011-04-26.

Automatic conversion script
Id: cif_fix_values 2281 2013-09-26 08:29:07Z andrius 
;
_cod_original_sg_symbol_H-M P-1
_cod_original_formula_sum 'C48.50 H81 N4 Ni6 O26'
_cod_database_code 7030578

loop_
_symmetry_equiv_pos_as_xyz
'x, y, z'
'-x, -y, -z'

loop_
_atom_site_label
_atom_site_type_symbol
_atom_site_fract_x
_atom_site_fract_y
_atom_site_fract_z
_atom_site_U_iso_or_equiv
_atom_site_adp_type
_atom_site_occupancy
_atom_site_symmetry_multiplicity
_atom_site_calc_flag
_atom_site_refinement_flags
_atom_site_disorder_assembly
_atom_site_disorder_group
Ni1 Ni 0.81027(8) 0.67158(6) 0.02163(4) 0.0192(2) Uani 1 1 d . . .
Ni2 Ni 0.82300(8) 0.88799(6) 0.20667(4) 0.0232(2) Uani 1 1 d . . .
Ni3 Ni 0.67040(8) 0.73616(6) 0.17007(4) 0.0202(2) Uani 1 1 d . . .
Ni4 Ni 0.73609(9) 0.72097(7) 0.29626(4) 0.0249(2) Uani 1 1 d . . .
Ni5 Ni 0.51865(9) 0.90668(7) 0.24484(4) 0.0271(2) Uani 1 1 d . . .
Ni6 Ni 0.63125(11) 0.64939(8) 0.45111(4) 0.0374(3) Uani 1 1 d . . .
O1 O 0.6449(5) 0.7645(4) 0.3826(2) 0.0334(12) Uani 1 1 d . . .
O2 O 0.6890(5) 0.8834(4) 0.2811(2) 0.0281(11) Uani 1 1 d . . .
C1 C 0.6592(8) 0.8598(6) 0.3871(3) 0.0344(18) Uani 1 1 d . . .
C2 C 0.6892(8) 0.9241(6) 0.3314(3) 0.0342(18) Uani 1 1 d . . .
C3 C 0.7175(8) 1.0224(6) 0.3295(3) 0.039(2) Uani 1 1 d . . .
C4 C 0.7051(9) 1.0638(6) 0.3851(4) 0.051(2) Uani 1 1 d . . .
H4 H 0.7204 1.1319 0.3848 0.061 Uiso 1 1 calc R . .
C5 C 0.6714(10) 1.0067(6) 0.4392(4) 0.054(3) Uani 1 1 d . . .
H5 H 0.6610 1.0367 0.4760 0.065 Uiso 1 1 calc R . .
C6 C 0.6518(9) 0.9041(6) 0.4410(3) 0.042(2) Uani 1 1 d . . .
C7 C 0.6234(10) 0.8483(7) 0.4997(4) 0.055(3) Uani 1 1 d . . .
H7 H 0.6092 0.8883 0.5330 0.066 Uiso 1 1 calc R . .
N1 N 0.6148(7) 0.7527(5) 0.5129(3) 0.0468(19) Uani 1 1 d . . .
C8 C 0.5839(10) 0.7129(7) 0.5766(3) 0.056(3) Uani 1 1 d . . .
H8A H 0.4994 0.6958 0.5845 0.068 Uiso 1 1 calc R . .
H8B H 0.5791 0.7690 0.6022 0.068 Uiso 1 1 calc R . .
C9 C 0.6826(9) 0.6145(7) 0.5936(4) 0.050(2) Uani 1 1 d . . .
H9A H 0.6847 0.6100 0.6373 0.060 Uiso 1 1 calc R . .
H9B H 0.7677 0.6206 0.5707 0.060 Uiso 1 1 calc R . .
C10 C 0.6548(8) 0.5132(7) 0.5805(3) 0.043(2) Uani 1 1 d . . .
H10A H 0.7226 0.4513 0.5912 0.052 Uiso 1 1 calc R . .
H10B H 0.5728 0.5037 0.6057 0.052 Uiso 1 1 calc R . .
O3 O 0.6484(6) 0.5184(4) 0.5177(2) 0.0452(15) Uani 1 1 d . . .
H3X H 0.6740 0.4550 0.5078 0.054 Uiso 1 1 d . . .
C11 C 0.7586(8) 1.0811(5) 0.2722(3) 0.0363(19) Uani 1 1 d . . .
H11 H 0.7590 1.1530 0.2738 0.044 Uiso 1 1 calc R . .
N2 N 0.7946(6) 1.0467(4) 0.2193(3) 0.0303(14) Uani 1 1 d . . .
C12 C 0.8285(8) 1.1237(5) 0.1692(3) 0.0353(19) Uani 1 1 d . . .
H12A H 0.8326 1.1882 0.1856 0.042 Uiso 1 1 calc R . .
H12B H 0.7608 1.1444 0.1443 0.042 Uiso 1 1 calc R . .
C13 C 0.9551(7) 1.0817(6) 0.1291(3) 0.0341(18) Uani 1 1 d . . .
H13A H 0.9828 1.1425 0.1032 0.041 Uiso 1 1 calc R . .
H13B H 1.0192 1.0495 0.1552 0.041 Uiso 1 1 calc R . .
C14 C 0.9544(7) 1.0010(5) 0.0890(3) 0.0319(18) Uani 1 1 d . . .
H14A H 0.8848 1.0292 0.0656 0.038 Uiso 1 1 calc R . .
H14B H 1.0360 0.9872 0.0601 0.038 Uiso 1 1 calc R . .
O4 O 0.9367(4) 0.9023(3) 0.1246(2) 0.0293(11) Uani 1 1 d . . .
H4X H 0.9530 0.8630 0.0960 0.035 Uiso 1 1 d . . .
O21 O 0.6564(4) 0.8939(3) 0.17124(18) 0.0209(10) Uani 1 1 d . . .
O22 O 0.7464(4) 0.7812(3) 0.08012(18) 0.0189(10) Uani 1 1 d . . .
C21 C 0.6407(6) 0.9449(5) 0.1167(3) 0.0203(14) Uani 1 1 d . . .
C22 C 0.6946(6) 0.8833(5) 0.0669(3) 0.0215(15) Uani 1 1 d . . .
C23 C 0.6871(6) 0.9352(5) 0.0083(3) 0.0207(14) Uani 1 1 d . . .
C24 C 0.6266(6) 1.0444(5) 0.0022(3) 0.0244(15) Uani 1 1 d . . .
H24 H 0.6250 1.0801 -0.0374 0.029 Uiso 1 1 calc R . .
C25 C 0.5703(6) 1.1008(5) 0.0505(3) 0.0209(14) Uani 1 1 d . . .
H25 H 0.5282 1.1736 0.0444 0.025 Uiso 1 1 calc R . .
C26 C 0.5751(6) 1.0501(5) 0.1096(3) 0.0227(15) Uani 1 1 d . . .
C27 C 0.5094(7) 1.1091(5) 0.1619(3) 0.0309(17) Uani 1 1 d . . .
H27 H 0.4806 1.1839 0.1539 0.037 Uiso 1 1 calc R . .
N21 N 0.4871(6) 1.0693(5) 0.2173(3) 0.0344(15) Uani 1 1 d . . .
C28 C 0.4265(10) 1.1469(6) 0.2618(4) 0.059(3) Uani 1 1 d . . .
H28A H 0.3965 1.2174 0.2400 0.070 Uiso 1 1 calc R . .
H28B H 0.4905 1.1529 0.2848 0.070 Uiso 1 1 calc R . .
C29 C 0.3177(11) 1.1165(7) 0.3045(4) 0.076(4) Uani 1 1 d . . .
H29A H 0.2623 1.0980 0.2809 0.091 Uiso 1 1 calc R . .
H29B H 0.2675 1.1794 0.3253 0.091 Uiso 1 1 calc R . .
C30 C 0.3504(12) 1.0252(8) 0.3521(4) 0.087(4) Uani 1 1 d . . .
H30A H 0.4152 1.0381 0.3723 0.104 Uiso 1 1 calc R . .
H30B H 0.2733 1.0216 0.3831 0.104 Uiso 1 1 calc R . .
O23 O 0.3988(5) 0.9247(4) 0.3266(2) 0.0427(14) Uani 1 1 d . . .
H23X H 0.4170 0.8620 0.3439 0.051 Uiso 1 1 d . . .
C31 C 0.7352(6) 0.8829(5) -0.0465(3) 0.0231(15) Uani 1 1 d . . .
H31 H 0.7295 0.9268 -0.0837 0.028 Uiso 1 1 calc R . .
N22 N 0.7849(5) 0.7832(4) -0.0503(2) 0.0220(12) Uani 1 1 d . . .
C32 C 0.8232(7) 0.7482(5) -0.1111(3) 0.0292(17) Uani 1 1 d . . .
H32A H 0.9173 0.7261 -0.1208 0.035 Uiso 1 1 calc R . .
H32B H 0.7949 0.8087 -0.1408 0.035 Uiso 1 1 calc R . .
C33 C 0.7674(7) 0.6558(5) -0.1170(3) 0.0293(17) Uani 1 1 d . . .
H33A H 0.6793 0.6666 -0.0939 0.035 Uiso 1 1 calc R . .
H33B H 0.7638 0.6547 -0.1601 0.035 Uiso 1 1 calc R . .
C34 C 0.8458(7) 0.5502(5) -0.0940(3) 0.0259(16) Uani 1 1 d . . .
H34A H 0.8119 0.4918 -0.1022 0.031 Uiso 1 1 calc R . .
H34B H 0.9350 0.5407 -0.1156 0.031 Uiso 1 1 calc R . .
O24 O 0.8418(4) 0.5459(3) -0.03065(19) 0.0235(10) Uani 1 1 d . . .
H24X H 0.8930 0.4930 -0.0158 0.028 Uiso 1 1 d . . .
O50 O 0.4380(6) 0.6606(4) 0.4708(2) 0.0441(15) Uani 1 1 d . . .
O51 O 0.3631(7) 0.8306(5) 0.4391(3) 0.066(2) Uani 1 1 d . . .
C50 C 0.3511(9) 0.7438(7) 0.4667(3) 0.046(2) Uani 1 1 d . . .
C51 C 0.2196(10) 0.7368(8) 0.4997(5) 0.066(3) Uani 1 1 d . . .
H51A H 0.1803 0.7996 0.5214 0.080 Uiso 1 1 calc R . .
H51B H 0.2255 0.6728 0.5286 0.080 Uiso 1 1 calc R . .
H51C H 0.1675 0.7333 0.4705 0.080 Uiso 1 1 calc R . .
O60 O 1.0055(4) 0.6510(3) 0.00726(19) 0.0213(10) Uani 1 1 d . . .
O61 O 1.0041(5) 0.8158(4) 0.0209(2) 0.0355(13) Uani 1 1 d . . .
C60 C 1.0602(6) 0.7245(5) 0.0088(3) 0.0217(15) Uani 1 1 d . . .
C61 C 1.2035(7) 0.6976(6) -0.0061(4) 0.043(2) Uani 1 1 d . . .
H61A H 1.2327 0.7594 -0.0286 0.052 Uiso 1 1 calc R . .
H61B H 1.2332 0.6378 -0.0307 0.052 Uiso 1 1 calc R . .
H61C H 1.2380 0.6782 0.0315 0.052 Uiso 1 1 calc R . .
O70 O 0.6452(5) 0.5331(4) 0.3987(2) 0.0357(13) Uani 1 1 d . . .
O71 O 0.7718(5) 0.5626(4) 0.3093(2) 0.0288(11) Uani 1 1 d . . .
C70 C 0.7106(7) 0.5067(6) 0.3493(3) 0.0317(18) Uani 1 1 d . . .
C71 C 0.7162(8) 0.3970(6) 0.3347(4) 0.043(2) Uani 1 1 d . . .
H71A H 0.7239 0.3466 0.3711 0.052 Uiso 1 1 calc R . .
H71B H 0.7902 0.3755 0.3029 0.052 Uiso 1 1 calc R . .
H71C H 0.6383 0.3975 0.3205 0.052 Uiso 1 1 calc R . .
O80 O 0.9029(5) 0.7229(4) 0.3236(2) 0.0310(12) Uani 1 1 d . . .
O81 O 0.9691(5) 0.8494(4) 0.2549(2) 0.0305(12) Uani 1 1 d . . .
C80 C 0.9793(8) 0.7812(6) 0.3007(4) 0.0356(19) Uani 1 1 d . . .
C81 C 1.0918(9) 0.7694(8) 0.3318(4) 0.059(3) Uani 1 1 d . . .
H81A H 1.1564 0.7051 0.3206 0.071 Uiso 1 1 calc R . .
H81B H 1.0630 0.7638 0.3757 0.071 Uiso 1 1 calc R . .
H81C H 1.1284 0.8315 0.3190 0.071 Uiso 1 1 calc R . .
O90 O 0.8371(4) 0.5473(3) 0.0865(2) 0.0241(11) Uani 1 1 d . . .
O91 O 0.6896(4) 0.5809(3) 0.1705(2) 0.0244(11) Uani 1 1 d . . .
C90 C 0.7725(7) 0.5203(5) 0.1366(3) 0.0240(15) Uani 1 1 d . . .
C91 C 0.8028(8) 0.4036(5) 0.1582(3) 0.041(2) Uani 1 1 d . . .
H91A H 0.8511 0.3912 0.1912 0.049 Uiso 1 1 calc R . .
H91B H 0.8537 0.3636 0.1247 0.049 Uiso 1 1 calc R . .
H91C H 0.7234 0.3802 0.1729 0.049 Uiso 1 1 calc R . .
O100 O 0.3777(5) 0.8932(4) 0.2020(2) 0.0318(12) Uani 1 1 d . . .
O101 O 0.4943(4) 0.7665(4) 0.1424(2) 0.0256(11) Uani 1 1 d . . .
C100 C 0.3904(7) 0.8265(6) 0.1652(3) 0.0314(18) Uani 1 1 d . . .
C101 C 0.2706(7) 0.8139(6) 0.1485(4) 0.038(2) Uani 1 1 d . . .
H10C H 0.2250 0.7746 0.1824 0.046 Uiso 1 1 calc R . .
H10D H 0.2928 0.7747 0.1128 0.046 Uiso 1 1 calc R . .
H10E H 0.2161 0.8841 0.1394 0.046 Uiso 1 1 calc R . .
O110 O 0.8260(4) 0.7301(3) 0.20680(19) 0.0217(10) Uani 1 1 d . . .
C110 C 0.9422(6) 0.6571(5) 0.1861(3) 0.0230(15) Uani 1 1 d . . .
H11A H 0.9359 0.5847 0.2026 0.028 Uiso 1 1 calc R . .
H11B H 1.0125 0.6742 0.1996 0.028 Uiso 1 1 calc R . .
H11C H 0.9582 0.6623 0.1418 0.028 Uiso 1 1 calc R . .
O120 O 0.5769(4) 0.7432(3) 0.25940(18) 0.0233(10) Uani 1 1 d . . .
C120 C 0.4868(7) 0.6804(6) 0.2868(3) 0.0318(17) Uani 1 1 d . . .
H12C H 0.5223 0.6067 0.2776 0.038 Uiso 1 1 calc R . .
H12D H 0.4077 0.7089 0.2709 0.038 Uiso 1 1 calc R . .
H12E H 0.4690 0.6826 0.3308 0.038 Uiso 1 1 calc R . .
O130 O 0.6051(4) 0.6760(3) 0.0351(2) 0.0242(10) Uani 1 1 d . . .
H13X H 0.5710 0.7020 0.0690 0.029 Uiso 1 1 d . . .
C130 C 0.5548(7) 0.5847(6) 0.0367(4) 0.0368(19) Uani 1 1 d . . .
H13C H 0.5866 0.5539 -0.0018 0.044 Uiso 1 1 calc R . .
H13D H 0.4615 0.6061 0.0435 0.044 Uiso 1 1 calc R . .
H13E H 0.5818 0.5318 0.0697 0.044 Uiso 1 1 calc R . .
O140 O 0.8365(5) 0.6245(4) 0.4367(2) 0.0421(14) Uani 1 1 d . . .
H14X H 0.8572 0.6551 0.4006 0.051 Uiso 1 1 d . . .
C140 C 0.9202(9) 0.5221(7) 0.4361(4) 0.056(3) Uani 1 1 d . . .
H14C H 0.9044 0.4817 0.4758 0.067 Uiso 1 1 calc R . .
H14D H 1.0085 0.5292 0.4270 0.067 Uiso 1 1 calc R . .
H14E H 0.9055 0.4848 0.4050 0.067 Uiso 1 1 calc R . .
C150 C 0.0682(10) 0.3799(11) 0.2905(7) 0.098(4) Uani 1 1 d D . .
H15A H 0.0901 0.3310 0.2592 0.117 Uiso 1 1 calc R . .
H15B H -0.0223 0.4159 0.2946 0.117 Uiso 1 1 calc R . .
H15C H 0.0852 0.3399 0.3291 0.117 Uiso 1 1 calc R . .
C151 C 0.1411(12) 0.4547(8) 0.2741(7) 0.103(5) Uani 1 1 d D . .
H15D H 0.1290 0.4969 0.3084 0.123 Uiso 1 1 calc R . .
H15E H 0.1124 0.5037 0.2395 0.123 Uiso 1 1 calc R . .
O152 O 0.2734(6) 0.4046(5) 0.2578(3) 0.0602(18) Uani 1 1 d D B .
C153 C 0.3527(18) 0.4779(12) 0.2384(6) 0.153(9) Uani 1 1 d D . .
H15F H 0.3135 0.5339 0.2090 0.183 Uiso 0.50 1 calc PR A 1
H15G H 0.3550 0.5125 0.2738 0.183 Uiso 0.50 1 calc PR A 1
H15H H 0.3025 0.5454 0.2543 0.183 Uiso 0.50 1 calc PR A 2
H15I H 0.4240 0.4520 0.2610 0.183 Uiso 0.50 1 calc PR A 2
C154 C 0.4730(18) 0.435(2) 0.2127(10) 0.081(8) Uani 0.50 1 d PD B 1
H15J H 0.4723 0.4001 0.1778 0.098 Uiso 0.50 1 calc PR B 1
H15K H 0.5152 0.3835 0.2422 0.098 Uiso 0.50 1 calc PR B 1
H15L H 0.5193 0.4918 0.1992 0.098 Uiso 0.50 1 calc PR B 1
C155 C 0.405(3) 0.504(2) 0.1829(9) 0.093(9) Uani 0.50 1 d PD B 2
H15M H 0.4913 0.5117 0.1822 0.112 Uiso 0.50 1 calc PR B 2
H15N H 0.3539 0.5721 0.1674 0.112 Uiso 0.50 1 calc PR B 2
H15O H 0.4089 0.4492 0.1575 0.112 Uiso 0.50 1 calc PR B 2
O160 O 0.097(3) 1.208(3) 0.4702(15) 0.095(10) Uiso 0.25 1 d P C 1
H16X H 0.0855 1.2314 0.4336 0.114 Uiso 0.25 1 d P D 1
C161 C 0.0556 1.0853 0.4626 0.103 Uiso 0.25 1 d P C 1
H16A H 0.0197 1.0939 0.4258 0.124 Uiso 0.25 1 calc PR C 1
H16B H -0.0075 1.0691 0.4979 0.124 Uiso 0.25 1 calc PR C 1
H16C H 0.1321 1.0270 0.4602 0.124 Uiso 0.25 1 calc PR C 1
O170 O -0.024(4) 1.156(3) 0.3130(17) 0.116(13) Uiso 0.25 1 d P E 2
H17X H 0.0219 1.1054 0.2934 0.139 Uiso 0.25 1 d P F 2
C171 C 0.030(5) 1.090(4) 0.376(2) 0.085(14) Uiso 0.25 1 d P E 2
H17A H -0.0067 1.1331 0.4095 0.102 Uiso 0.25 1 calc PR E 2
H17B H 0.1228 1.0770 0.3684 0.102 Uiso 0.25 1 calc PR E 2
H17C H 0.0046 1.0222 0.3850 0.102 Uiso 0.25 1 calc PR E 2
O180 O 0.1226(8) 1.0045(8) 0.2418(5) 0.035(3) Uani 0.50 1 d P . .
H18X H 0.1990 0.9696 0.2298 0.042 Uiso 0.50 1 d P . .
H18Y H 0.0777 0.9578 0.2453 0.042 Uiso 0.50 1 d P . .

loop_
_atom_site_aniso_label
_atom_site_aniso_U_11
_atom_site_aniso_U_22
_atom_site_aniso_U_33
_atom_site_aniso_U_23
_atom_site_aniso_U_13
_atom_site_aniso_U_12
Ni1 0.0215(4) 0.0185(4) 0.0180(4) -0.0038(3) -0.0039(3) -0.0039(3)
Ni2 0.0291(5) 0.0193(4) 0.0219(5) -0.0040(4) -0.0077(4) -0.0034(4)
Ni3 0.0225(5) 0.0195(4) 0.0177(4) -0.0031(4) -0.0031(3) -0.0031(3)
Ni4 0.0330(5) 0.0223(4) 0.0180(4) -0.0043(4) -0.0064(4) -0.0015(4)
Ni5 0.0295(5) 0.0268(5) 0.0198(5) -0.0064(4) -0.0022(4) 0.0030(4)
Ni6 0.0594(7) 0.0302(5) 0.0174(5) -0.0034(4) -0.0046(5) -0.0026(5)
O1 0.056(3) 0.026(3) 0.016(2) -0.003(2) -0.007(2) -0.004(2)
O2 0.035(3) 0.029(3) 0.018(2) -0.007(2) -0.007(2) 0.001(2)
C1 0.054(5) 0.027(4) 0.023(4) -0.007(3) -0.012(4) -0.003(4)
C2 0.047(5) 0.029(4) 0.024(4) -0.007(3) -0.010(3) 0.001(3)
C3 0.065(6) 0.027(4) 0.024(4) -0.011(3) -0.009(4) -0.002(4)
C4 0.089(7) 0.028(4) 0.042(5) -0.016(4) -0.017(5) -0.013(4)
C5 0.098(8) 0.035(5) 0.029(5) -0.012(4) -0.017(5) -0.007(5)
C6 0.068(6) 0.035(4) 0.020(4) -0.011(3) -0.008(4) -0.002(4)
C7 0.092(8) 0.039(5) 0.028(5) -0.009(4) -0.015(5) 0.000(5)
N1 0.079(6) 0.033(4) 0.021(3) -0.011(3) -0.002(3) -0.001(4)
C8 0.103(8) 0.047(5) 0.016(4) -0.007(4) -0.009(5) -0.012(5)
C9 0.073(7) 0.056(6) 0.025(4) -0.003(4) -0.013(4) -0.021(5)
C10 0.053(5) 0.048(5) 0.025(4) 0.001(4) -0.013(4) -0.004(4)
O3 0.078(4) 0.034(3) 0.014(3) -0.002(2) -0.005(3) 0.000(3)
C11 0.057(5) 0.016(4) 0.036(4) -0.003(3) -0.018(4) -0.002(3)
N2 0.045(4) 0.023(3) 0.025(3) -0.006(3) -0.010(3) -0.008(3)
C12 0.052(5) 0.023(4) 0.031(4) 0.000(3) -0.012(4) -0.006(3)
C13 0.035(4) 0.032(4) 0.041(5) -0.006(4) -0.006(4) -0.017(3)
C14 0.044(5) 0.024(4) 0.031(4) 0.000(3) -0.003(3) -0.017(3)
O4 0.034(3) 0.023(2) 0.029(3) -0.002(2) -0.005(2) -0.003(2)
O21 0.022(2) 0.020(2) 0.016(2) 0.0001(19) -0.0006(19) -0.0003(19)
O22 0.021(2) 0.018(2) 0.017(2) -0.0036(19) -0.0034(18) -0.0016(18)
C21 0.019(3) 0.028(4) 0.014(3) -0.007(3) 0.002(3) -0.005(3)
C22 0.019(3) 0.020(3) 0.030(4) -0.004(3) -0.008(3) -0.008(3)
C23 0.025(4) 0.015(3) 0.026(4) 0.001(3) -0.009(3) -0.009(3)
C24 0.029(4) 0.019(3) 0.028(4) -0.002(3) -0.007(3) -0.010(3)
C25 0.026(4) 0.012(3) 0.025(4) 0.002(3) -0.012(3) -0.002(3)
C26 0.018(3) 0.022(3) 0.028(4) -0.005(3) -0.007(3) -0.001(3)
C27 0.040(4) 0.020(4) 0.031(4) -0.007(3) -0.010(3) 0.001(3)
N21 0.043(4) 0.025(3) 0.029(4) -0.009(3) -0.007(3) 0.007(3)
C28 0.093(8) 0.032(5) 0.035(5) -0.018(4) -0.011(5) 0.021(5)
C29 0.093(9) 0.051(6) 0.046(6) -0.007(5) 0.015(6) 0.029(6)
C30 0.116(10) 0.067(7) 0.035(5) 0.005(5) 0.010(6) 0.028(7)
O23 0.048(3) 0.039(3) 0.029(3) -0.012(3) 0.004(3) 0.006(3)
C31 0.026(4) 0.033(4) 0.016(3) 0.001(3) -0.005(3) -0.017(3)
N22 0.026(3) 0.023(3) 0.019(3) -0.001(2) -0.009(2) -0.006(2)
C32 0.043(4) 0.028(4) 0.019(4) -0.004(3) -0.011(3) -0.007(3)
C33 0.041(4) 0.031(4) 0.016(3) -0.005(3) -0.008(3) -0.006(3)
C34 0.031(4) 0.023(3) 0.024(4) -0.009(3) -0.008(3) -0.001(3)
O24 0.028(3) 0.025(2) 0.020(2) -0.001(2) -0.013(2) -0.004(2)
O50 0.059(4) 0.039(3) 0.027(3) -0.005(3) -0.001(3) -0.003(3)
O51 0.092(5) 0.041(4) 0.040(4) 0.001(3) 0.012(3) 0.004(3)
C50 0.065(6) 0.041(5) 0.022(4) -0.006(4) 0.003(4) -0.002(5)
C51 0.073(7) 0.055(6) 0.062(7) -0.003(5) -0.024(6) 0.008(5)
O60 0.018(2) 0.022(2) 0.023(2) -0.005(2) -0.0038(19) -0.0015(19)
O61 0.039(3) 0.024(3) 0.040(3) -0.006(2) 0.002(2) -0.007(2)
C60 0.031(4) 0.016(3) 0.018(3) -0.001(3) -0.007(3) -0.002(3)
C61 0.032(4) 0.042(5) 0.058(5) -0.008(4) -0.007(4) -0.010(4)
O70 0.056(4) 0.028(3) 0.016(2) -0.007(2) 0.003(2) -0.001(2)
O71 0.037(3) 0.024(2) 0.019(2) -0.001(2) -0.001(2) -0.001(2)
C70 0.040(4) 0.026(4) 0.025(4) 0.000(3) -0.009(3) 0.001(3)
C71 0.052(5) 0.035(4) 0.038(5) -0.008(4) 0.003(4) -0.010(4)
O80 0.042(3) 0.028(3) 0.025(3) -0.005(2) -0.012(2) -0.004(2)
O81 0.036(3) 0.030(3) 0.028(3) -0.006(2) -0.015(2) -0.004(2)
C80 0.040(5) 0.031(4) 0.038(5) -0.016(4) -0.017(4) 0.002(4)
C81 0.053(6) 0.070(6) 0.058(6) 0.008(5) -0.029(5) -0.016(5)
O90 0.028(3) 0.020(2) 0.024(3) 0.000(2) -0.006(2) -0.006(2)
O91 0.025(3) 0.018(2) 0.026(3) -0.003(2) 0.000(2) -0.002(2)
C90 0.029(4) 0.020(3) 0.027(4) -0.001(3) -0.010(3) -0.011(3)
C91 0.057(5) 0.025(4) 0.033(4) -0.006(3) 0.008(4) -0.007(4)
O100 0.028(3) 0.037(3) 0.023(3) -0.009(2) 0.003(2) 0.001(2)
O101 0.019(2) 0.034(3) 0.025(3) -0.004(2) -0.007(2) -0.005(2)
C100 0.024(4) 0.037(4) 0.021(4) 0.010(3) 0.002(3) 0.002(3)
C101 0.029(4) 0.044(5) 0.037(5) 0.000(4) -0.001(3) -0.007(4)
O110 0.025(2) 0.018(2) 0.019(2) -0.0066(19) -0.0038(19) 0.0012(19)
C110 0.021(4) 0.022(3) 0.025(4) -0.010(3) -0.008(3) 0.005(3)
O120 0.025(3) 0.029(3) 0.013(2) -0.004(2) -0.0005(19) -0.002(2)
C120 0.027(4) 0.033(4) 0.034(4) 0.002(3) -0.003(3) -0.010(3)
O130 0.026(3) 0.022(2) 0.024(2) -0.006(2) -0.003(2) -0.003(2)
C130 0.032(4) 0.041(4) 0.043(5) -0.011(4) -0.001(4) -0.017(4)
O140 0.061(4) 0.037(3) 0.024(3) 0.001(2) -0.010(3) -0.004(3)
C140 0.062(6) 0.060(6) 0.043(5) -0.001(5) -0.026(5) 0.001(5)
C150 0.040(6) 0.109(10) 0.141(12) -0.052(9) -0.001(7) -0.002(7)
C151 0.119(12) 0.045(6) 0.141(12) -0.029(8) -0.079(10) 0.041(7)
O152 0.085(5) 0.050(4) 0.054(4) -0.003(3) -0.017(4) -0.030(4)
C153 0.30(3) 0.142(14) 0.075(10) -0.019(10) 0.008(13) -0.182(17)
C154 0.087(18) 0.13(2) 0.040(13) -0.035(14) 0.033(12) -0.074(17)
C155 0.14(3) 0.078(18) 0.09(2) 0.002(15) -0.043(19) -0.048(17)
O180 0.008(5) 0.038(6) 0.064(7) -0.018(5) -0.011(5) -0.002(4)

loop_
_atom_type_symbol
_atom_type_description
_atom_type_scat_dispersion_real
_atom_type_scat_dispersion_imag
_atom_type_scat_source
C C 0.0033 0.0016 'International Tables Vol C Tables 4.2.6.8 and 6.1.1.4'
H H 0.0000 0.0000 'International Tables Vol C Tables 4.2.6.8 and 6.1.1.4'
N N 0.0061 0.0033 'International Tables Vol C Tables 4.2.6.8 and 6.1.1.4'
O O 0.0106 0.0060 'International Tables Vol C Tables 4.2.6.8 and 6.1.1.4'
Ni Ni 0.3393 1.1124 'International Tables Vol C Tables 4.2.6.8 and 6.1.1.4'

loop_
_geom_angle_atom_site_label_1
_geom_angle_atom_site_label_2
_geom_angle_atom_site_label_3
_geom_angle
_geom_angle_publ_flag
O22 Ni1 O90 94.57(17) y
O22 Ni1 N22 92.03(19) y
O90 Ni1 N22 173.1(2) y
O22 Ni1 O60 103.46(18) y
O90 Ni1 O60 85.32(17) y
N22 Ni1 O60 94.96(19) y
O22 Ni1 O24 167.71(18) y
O90 Ni1 O24 80.27(17) y
N22 Ni1 O24 92.90(19) y
O60 Ni1 O24 87.33(18) y
O22 Ni1 O130 81.78(17) y
O90 Ni1 O130 91.37(17) y
N22 Ni1 O130 87.73(19) y
O60 Ni1 O130 173.99(17) y
O24 Ni1 O130 87.17(17) y
O2 Ni2 O4 171.4(2) y
O2 Ni2 O81 93.41(19) y
O4 Ni2 O81 95.1(2) y
O2 Ni2 O110 85.15(18) y
O4 Ni2 O110 96.10(18) y
O81 Ni2 O110 91.44(18) y
O2 Ni2 N2 85.0(2) y
O4 Ni2 N2 93.6(2) y
O81 Ni2 N2 89.7(2) y
O110 Ni2 N2 170.1(2) y
O2 Ni2 O21 76.81(18) y
O4 Ni2 O21 95.14(18) y
O81 Ni2 O21 165.10(18) y
O110 Ni2 O21 76.72(17) y
N2 Ni2 O21 100.4(2) y
O2 Ni2 Ni4 43.69(13) y
O4 Ni2 Ni4 139.58(13) y
O81 Ni2 Ni4 81.04(14) y
O110 Ni2 Ni4 44.26(12) y
N2 Ni2 Ni4 126.40(16) y
O21 Ni2 Ni4 84.15(11) y
O91 Ni3 O21 177.83(19) y
O91 Ni3 O110 98.41(18) y
O21 Ni3 O110 79.43(17) y
O91 Ni3 O120 95.28(18) y
O21 Ni3 O120 84.31(17) y
O110 Ni3 O120 82.96(17) y
O91 Ni3 O101 90.22(19) y
O21 Ni3 O101 91.90(18) y
O110 Ni3 O101 169.06(18) y
O120 Ni3 O101 89.59(18) y
O91 Ni3 O22 102.56(17) y
O21 Ni3 O22 77.99(16) y
O110 Ni3 O22 97.52(17) y
O120 Ni3 O22 161.85(17) y
O101 Ni3 O22 87.06(17) y
O91 Ni3 Ni5 137.56(13) y
O21 Ni3 Ni5 42.67(12) y
O110 Ni3 Ni5 90.21(12) y
O120 Ni3 Ni5 44.45(12) y
O101 Ni3 Ni5 78.87(13) y
O22 Ni3 Ni5 117.46(12) y
O71 Ni4 O120 96.68(19) y
O71 Ni4 O2 176.4(2) y
O120 Ni4 O2 79.70(19) y
O71 Ni4 O110 96.09(17) y
O120 Ni4 O110 83.35(17) y
O2 Ni4 O110 83.83(17) y
O71 Ni4 O80 92.2(2) y
O120 Ni4 O80 169.63(18) y
O2 Ni4 O80 91.48(19) y
O110 Ni4 O80 90.34(19) y
O71 Ni4 O1 102.36(18) y
O120 Ni4 O1 97.79(19) y
O2 Ni4 O1 77.98(18) y
O110 Ni4 O1 161.22(18) y
O80 Ni4 O1 85.6(2) y
O71 Ni4 Ni2 138.47(13) y
O120 Ni4 Ni2 90.50(12) y
O2 Ni4 Ni2 42.47(13) y
O110 Ni4 Ni2 44.11(12) y
O80 Ni4 Ni2 79.27(13) y
O1 Ni4 Ni2 117.14(13) y
O21 Ni5 O23 170.9(2) y
O21 Ni5 O100 95.62(19) y
O23 Ni5 O100 93.4(2) y
O21 Ni5 O120 85.41(16) y
O23 Ni5 O120 95.53(18) y
O100 Ni5 O120 90.60(19) y
O21 Ni5 N21 84.4(2) y
O23 Ni5 N21 94.4(2) y
O100 Ni5 N21 91.2(2) y
O120 Ni5 N21 169.8(2) y
O21 Ni5 O2 76.65(18) y
O23 Ni5 O2 94.7(2) y
O100 Ni5 O2 165.69(19) y
O120 Ni5 O2 76.92(18) y
N21 Ni5 O2 99.9(2) y
O21 Ni5 Ni3 43.52(12) y
O23 Ni5 Ni3 139.57(15) y
O100 Ni5 Ni3 81.88(14) y
O120 Ni5 Ni3 44.76(11) y
N21 Ni5 Ni3 125.70(17) y
O2 Ni5 Ni3 84.30(12) y
O1 Ni6 O70 95.88(19) y
O1 Ni6 N1 91.2(2) y
O70 Ni6 N1 172.9(2) y
O1 Ni6 O50 101.7(2) y
O70 Ni6 O50 87.4(2) y
N1 Ni6 O50 91.0(3) y
O1 Ni6 O3 170.7(2) y
O70 Ni6 O3 81.1(2) y
N1 Ni6 O3 91.9(2) y
O50 Ni6 O3 87.0(2) y
O1 Ni6 O140 83.7(2) y
O70 Ni6 O140 91.6(2) y
N1 Ni6 O140 89.4(3) y
O50 Ni6 O140 174.6(2) y
O3 Ni6 O140 87.5(2) y
C1 O1 Ni6 125.4(4) ?
C1 O1 Ni4 108.5(4) ?
Ni6 O1 Ni4 118.5(2) y
C2 O2 Ni2 123.2(5) ?
C2 O2 Ni4 108.9(4) ?
Ni2 O2 Ni4 93.84(19) y
C2 O2 Ni5 121.9(4) ?
Ni2 O2 Ni5 102.9(2) y
Ni4 O2 Ni5 100.2(2) y
O1 C1 C6 126.8(7) ?
O1 C1 C2 116.7(6) ?
C6 C1 C2 116.5(7) ?
O2 C2 C3 121.7(6) ?
O2 C2 C1 115.6(6) ?
C3 C2 C1 122.7(7) ?
C2 C3 C4 118.0(7) ?
C2 C3 C11 121.3(7) ?
C4 C3 C11 120.7(7) ?
C5 C4 C3 120.9(8) ?
C5 C4 H4 119.6 ?
C3 C4 H4 119.6 ?
C4 C5 C6 120.8(8) ?
C4 C5 H5 119.6 ?
C6 C5 H5 119.6 ?
C5 C6 C1 120.9(7) ?
C5 C6 C7 116.8(7) ?
C1 C6 C7 122.3(8) ?
N1 C7 C6 128.5(8) ?
N1 C7 H7 115.7 ?
C6 C7 H7 115.7 ?
C7 N1 C8 118.8(7) ?
C7 N1 Ni6 124.8(6) ?
C8 N1 Ni6 116.3(5) ?
N1 C8 C9 111.7(7) ?
N1 C8 H8A 109.3 ?
C9 C8 H8A 109.3 ?
N1 C8 H8B 109.3 ?
C9 C8 H8B 109.3 ?
H8A C8 H8B 107.9 ?
C8 C9 C10 112.2(8) ?
C8 C9 H9A 109.2 ?
C10 C9 H9A 109.2 ?
C8 C9 H9B 109.2 ?
C10 C9 H9B 109.2 ?
H9A C9 H9B 107.9 ?
O3 C10 C9 110.4(6) ?
O3 C10 H10A 109.6 ?
C9 C10 H10A 109.6 ?
O3 C10 H10B 109.6 ?
C9 C10 H10B 109.6 ?
H10A C10 H10B 108.1 ?
C10 O3 Ni6 130.1(5) ?
C10 O3 H3X 107.2 ?
Ni6 O3 H3X 120.8 ?
N2 C11 C3 127.5(7) ?
N2 C11 H11 116.3 ?
C3 C11 H11 116.3 ?
C11 N2 C12 115.9(6) ?
C11 N2 Ni2 122.8(5) ?
C12 N2 Ni2 120.9(5) ?
N2 C12 C13 113.0(6) ?
N2 C12 H12A 109.0 ?
C13 C12 H12A 109.0 ?
N2 C12 H12B 109.0 ?
C13 C12 H12B 109.0 ?
H12A C12 H12B 107.8 ?
C14 C13 C12 115.3(6) ?
C14 C13 H13A 108.4 ?
C12 C13 H13A 108.4 ?
C14 C13 H13B 108.4 ?
C12 C13 H13B 108.4 ?
H13A C13 H13B 107.5 ?
O4 C14 C13 110.9(6) ?
O4 C14 H14A 109.5 ?
C13 C14 H14A 109.5 ?
O4 C14 H14B 109.5 ?
C13 C14 H14B 109.5 ?
H14A C14 H14B 108.0 ?
C14 O4 Ni2 126.2(4) ?
C14 O4 H4X 99.1 ?
Ni2 O4 H4X 128.2 ?
C21 O21 Ni5 123.8(4) ?
C21 O21 Ni3 109.4(4) ?
Ni5 O21 Ni3 93.81(17) y
C21 O21 Ni2 120.8(4) ?
Ni5 O21 Ni2 102.97(19) ?
Ni3 O21 Ni2 100.64(17) ?
C22 O22 Ni1 126.0(4) ?
C22 O22 Ni3 108.4(4) ?
Ni1 O22 Ni3 119.2(2) y
O21 C21 C26 121.9(6) ?
O21 C21 C22 115.5(5) ?
C26 C21 C22 122.6(6) ?
O22 C22 C23 125.7(6) ?
O22 C22 C21 116.7(6) ?
C23 C22 C21 117.5(6) ?
C22 C23 C24 118.6(6) ?
C22 C23 C31 123.9(6) ?
C24 C23 C31 117.5(6) ?
C25 C24 C23 123.0(6) ?
C25 C24 H24 118.5 ?
C23 C24 H24 118.5 ?
C24 C25 C26 119.4(6) ?
C24 C25 H25 120.3 ?
C26 C25 H25 120.3 ?
C21 C26 C25 118.7(6) ?
C21 C26 C27 121.7(6) ?
C25 C26 C27 119.6(6) ?
N21 C27 C26 126.4(6) ?
N21 C27 H27 116.8 ?
C26 C27 H27 116.8 ?
C27 N21 C28 115.6(6) ?
C27 N21 Ni5 124.0(5) ?
C28 N21 Ni5 120.3(5) ?
N21 C28 C29 112.4(8) ?
N21 C28 H28A 109.1 ?
C29 C28 H28A 109.1 ?
N21 C28 H28B 109.1 ?
C29 C28 H28B 109.1 ?
H28A C28 H28B 107.9 ?
C28 C29 C30 116.2(9) ?
C28 C29 H29A 108.2 ?
C30 C29 H29A 108.2 ?
C28 C29 H29B 108.2 ?
C30 C29 H29B 108.2 ?
H29A C29 H29B 107.4 ?
O23 C30 C29 112.0(8) ?
O23 C30 H30A 109.2 ?
C29 C30 H30A 109.2 ?
O23 C30 H30B 109.2 ?
C29 C30 H30B 109.2 ?
H30A C30 H30B 107.9 ?
C30 O23 Ni5 123.5(5) ?
C30 O23 H23X 130.1 ?
Ni5 O23 H23X 100.5 ?
N22 C31 C23 126.9(6) ?
N22 C31 H31 116.5 ?
C23 C31 H31 116.5 ?
C31 N22 C32 116.9(5) ?
C31 N22 Ni1 124.9(5) ?
C32 N22 Ni1 118.1(4) ?
N22 C32 C33 112.5(6) ?
N22 C32 H32A 109.1 ?
C33 C32 H32A 109.1 ?
N22 C32 H32B 109.1 ?
C33 C32 H32B 109.1 ?
H32A C32 H32B 107.8 ?
C34 C33 C32 111.7(6) ?
C34 C33 H33A 109.3 ?
C32 C33 H33A 109.3 ?
C34 C33 H33B 109.3 ?
C32 C33 H33B 109.3 ?
H33A C33 H33B 107.9 ?
O24 C34 C33 110.3(5) ?
O24 C34 H34A 109.6 ?
C33 C34 H34A 109.6 ?
O24 C34 H34B 109.6 ?
C33 C34 H34B 109.6 ?
H34A C34 H34B 108.1 ?
C34 O24 Ni1 128.5(4) ?
C34 O24 H24X 115.2 ?
Ni1 O24 H24X 108.3 ?
C50 O50 Ni6 126.8(6) ?
O51 C50 O50 126.7(9) ?
O51 C50 C51 117.0(8) ?
O50 C50 C51 116.3(8) ?
C50 C51 H51A 109.5 ?
C50 C51 H51B 109.5 ?
H51A C51 H51B 109.5 ?
C50 C51 H51C 109.5 ?
H51A C51 H51C 109.5 ?
H51B C51 H51C 109.5 ?
C60 O60 Ni1 123.7(4) ?
O61 C60 O60 124.7(6) ?
O61 C60 C61 118.4(6) ?
O60 C60 C61 116.9(6) ?
C60 C61 H61A 109.5 ?
C60 C61 H61B 109.5 ?
H61A C61 H61B 109.5 ?
C60 C61 H61C 109.5 ?
H61A C61 H61C 109.5 ?
H61B C61 H61C 109.5 ?
C70 O70 Ni6 134.9(5) ?
C70 O71 Ni4 126.9(4) ?
O70 C70 O71 127.1(7) ?
O70 C70 C71 116.6(6) ?
O71 C70 C71 116.3(6) ?
C70 C71 H71A 109.5 ?
C70 C71 H71B 109.5 ?
H71A C71 H71B 109.5 ?
C70 C71 H71C 109.5 ?
H71A C71 H71C 109.5 ?
H71B C71 H71C 109.5 ?
C80 O80 Ni4 127.7(5) ?
C80 O81 Ni2 126.2(5) ?
O80 C80 O81 125.8(7) ?
O80 C80 C81 116.6(7) ?
O81 C80 C81 117.6(7) ?
C80 C81 H81A 109.5 ?
C80 C81 H81B 109.5 ?
H81A C81 H81B 109.5 ?
C80 C81 H81C 109.5 ?
H81A C81 H81C 109.5 ?
H81B C81 H81C 109.5 ?
C90 O90 Ni1 134.7(4) ?
C90 O91 Ni3 126.4(4) ?
O91 C90 O90 126.7(6) ?
O91 C90 C91 117.5(6) ?
O90 C90 C91 115.8(6) ?
C90 C91 H91A 109.5 ?
C90 C91 H91B 109.5 ?
H91A C91 H91B 109.5 ?
C90 C91 H91C 109.5 ?
H91A C91 H91C 109.5 ?
H91B C91 H91C 109.5 ?
C100 O100 Ni5 125.1(5) ?
C100 O101 Ni3 127.1(5) ?
O100 C100 O101 126.1(7) ?
O100 C100 C101 117.1(6) ?
O101 C100 C101 116.7(7) ?
C100 C101 H10C 109.5 ?
C100 C101 H10D 109.5 ?
H10C C101 H10D 109.5 ?
C100 C101 H10E 109.5 ?
H10C C101 H10E 109.5 ?
H10D C101 H10E 109.5 ?
C110 O110 Ni3 118.2(4) ?
C110 O110 Ni2 120.0(4) ?
Ni3 O110 Ni2 103.14(18) ?
C110 O110 Ni4 121.7(4) ?
Ni3 O110 Ni4 96.70(18) ?
Ni2 O110 Ni4 91.63(17) ?
O110 C110 H11A 109.5 ?
O110 C110 H11B 109.5 ?
H11A C110 H11B 109.5 ?
O110 C110 H11C 109.5 ?
H11A C110 H11C 109.5 ?
H11B C110 H11C 109.5 ?
C120 O120 Ni4 117.8(4) ?
C120 O120 Ni5 120.6(4) ?
Ni4 O120 Ni5 103.1(2) ?
C120 O120 Ni3 122.5(4) ?
Ni4 O120 Ni3 96.41(18) ?
Ni5 O120 Ni3 90.80(16) ?
O120 C120 H12C 109.5 ?
O120 C120 H12D 109.5 ?
H12C C120 H12D 109.5 ?
O120 C120 H12E 109.5 ?
H12C C120 H12E 109.5 ?
H12D C120 H12E 109.5 ?
C130 O130 Ni1 124.3(4) ?
C130 O130 H13X 105.7 ?
Ni1 O130 H13X 106.3 ?
O130 C130 H13C 109.5 ?
O130 C130 H13D 109.5 ?
H13C C130 H13D 109.5 ?
O130 C130 H13E 109.5 ?
H13C C130 H13E 109.5 ?
H13D C130 H13E 109.5 ?
C140 O140 Ni6 123.0(5) ?
C140 O140 H14X 103.7 ?
Ni6 O140 H14X 104.9 ?
O140 C140 H14C 109.5 ?
O140 C140 H14D 109.5 ?
H14C C140 H14D 109.5 ?
O140 C140 H14E 109.5 ?
H14C C140 H14E 109.5 ?
H14D C140 H14E 109.5 ?
C151 C150 H15A 109.5 ?
C151 C150 H15B 109.5 ?
H15A C150 H15B 109.5 ?
C151 C150 H15C 109.5 ?
H15A C150 H15C 109.5 ?
H15B C150 H15C 109.5 ?
C150 C151 O152 111.0(8) ?
C150 C151 H15D 109.4 ?
O152 C151 H15D 109.4 ?
C150 C151 H15E 109.4 ?
O152 C151 H15E 109.4 ?
H15D C151 H15E 108.0 ?
C153 O152 C151 113.5(11) ?
C155 C153 C154 55.4(15) ?
C155 C153 O152 127.0(15) ?
C154 C153 O152 115.1(15) ?
C155 C153 H15F 53.2 ?
C154 C153 H15F 108.5 ?
O152 C153 H15F 108.5 ?
C155 C153 H15G 124.2 ?
C154 C153 H15G 108.5 ?
O152 C153 H15G 108.5 ?
H15F C153 H15G 107.5 ?
C155 C153 H15H 105.5 ?
C154 C153 H15H 138.5 ?
O152 C153 H15H 105.5 ?
H15F C153 H15H 63.4 ?
H15G C153 H15H 47.7 ?
C155 C153 H15I 105.5 ?
C154 C153 H15I 56.3 ?
O152 C153 H15I 105.5 ?
H15F C153 H15I 145.9 ?
H15G C153 H15I 59.2 ?
H15H C153 H15I 106.1 ?
C153 C154 H15J 109.5 ?
C153 C154 H15K 109.5 ?
C153 C154 H15L 109.5 ?
C153 C155 H15M 109.5 ?
C153 C155 H15N 109.5 ?
H15M C155 H15N 109.5 ?
C153 C155 H15O 109.5 ?
H15M C155 H15O 109.5 ?
H15N C155 H15O 109.5 ?
C161 O160 H16X 89.4 ?
O160 C161 H16A 109.5 ?
O160 C161 H16B 109.5 ?
H16A C161 H16B 109.5 ?
O160 C161 H16C 109.5 ?
H16A C161 H16C 109.5 ?
H16B C161 H16C 109.5 ?
C171 O170 H17X 88.7 ?
O170 C171 H17A 109.5 ?
O170 C171 H17B 109.5 ?
H17A C171 H17B 109.5 ?
O170 C171 H17C 109.5 ?
H17A C171 H17C 109.5 ?
H17B C171 H17C 109.5 ?
H18X O180 H18Y 103.4 ?

loop_
_geom_bond_atom_site_label_1
_geom_bond_atom_site_label_2
_geom_bond_distance
_geom_bond_publ_flag
Ni1 O22 1.998(4) y
Ni1 O90 2.028(4) y
Ni1 N22 2.035(5) y
Ni1 O60 2.065(4) y
Ni1 O24 2.092(5) y
Ni1 O130 2.209(5) y
Ni2 O2 2.002(5) y
Ni2 O4 2.030(5) y
Ni2 O81 2.055(5) y
Ni2 O110 2.060(4) y
Ni2 N2 2.076(6) y
Ni2 O21 2.141(5) y
Ni2 Ni4 2.9588(12) y
Ni3 O91 1.988(4) y
Ni3 O21 2.037(4) y
Ni3 O110 2.045(5) y
Ni3 O120 2.078(4) y
Ni3 O101 2.094(5) y
Ni3 O22 2.097(4) y
Ni3 Ni5 2.9514(12) y
Ni4 O71 1.997(5) y
Ni4 O120 2.042(5) y
Ni4 O2 2.049(5) y
Ni4 O110 2.066(4) y
Ni4 O80 2.074(5) y
Ni4 O1 2.098(5) y
Ni5 O21 2.005(4) y
Ni5 O23 2.047(5) y
Ni5 O100 2.061(5) y
Ni5 O120 2.067(4) y
Ni5 N21 2.087(6) y
Ni5 O2 2.145(5) y
Ni6 O1 2.006(4) y
Ni6 O70 2.031(5) y
Ni6 N1 2.047(7) y
Ni6 O50 2.058(6) y
Ni6 O3 2.106(5) y
Ni6 O140 2.167(6) y
O1 C1 1.321(9) ?
O2 C2 1.337(8) ?
C1 C6 1.413(10) ?
C1 C2 1.435(10) ?
C2 C3 1.394(11) ?
C3 C4 1.418(10) ?
C3 C11 1.455(10) ?
C4 C5 1.371(11) ?
C4 H4 0.9500 ?
C5 C6 1.410(11) ?
C5 H5 0.9500 ?
C6 C7 1.433(11) ?
C7 N1 1.266(10) ?
C7 H7 0.9500 ?
N1 C8 1.461(9) ?
C8 C9 1.517(12) ?
C8 H8A 0.9900 ?
C8 H8B 0.9900 ?
C9 C10 1.522(12) ?
C9 H9A 0.9900 ?
C9 H9B 0.9900 ?
C10 O3 1.435(9) ?
C10 H10A 0.9900 ?
C10 H10B 0.9900 ?
O3 H3X 0.8538 ?
C11 N2 1.296(9) ?
C11 H11 0.9500 ?
N2 C12 1.456(9) ?
C12 C13 1.519(10) ?
C12 H12A 0.9900 ?
C12 H12B 0.9900 ?
C13 C14 1.500(10) ?
C13 H13A 0.9900 ?
C13 H13B 0.9900 ?
C14 O4 1.451(8) ?
C14 H14A 0.9900 ?
C14 H14B 0.9900 ?
O4 H4X 0.8514 ?
O21 C21 1.339(7) ?
O22 C22 1.327(7) ?
C21 C26 1.384(9) ?
C21 C22 1.426(9) ?
C22 C23 1.409(9) ?
C23 C24 1.413(9) ?
C23 C31 1.450(9) ?
C24 C25 1.365(9) ?
C24 H24 0.9500 ?
C25 C26 1.409(9) ?
C25 H25 0.9500 ?
C26 C27 1.472(9) ?
C27 N21 1.286(9) ?
C27 H27 0.9500 ?
N21 C28 1.476(9) ?
C28 C29 1.477(14) ?
C28 H28A 0.9900 ?
C28 H28B 0.9900 ?
C29 C30 1.509(12) ?
C29 H29A 0.9900 ?
C29 H29B 0.9900 ?
C30 O23 1.447(11) ?
C30 H30A 0.9900 ?
C30 H30B 0.9900 ?
O23 H23X 0.8488 ?
C31 N22 1.288(8) ?
C31 H31 0.9500 ?
N22 C32 1.465(8) ?
C32 C33 1.530(10) ?
C32 H32A 0.9900 ?
C32 H32B 0.9900 ?
C33 C34 1.513(9) ?
C33 H33A 0.9900 ?
C33 H33B 0.9900 ?
C34 O24 1.425(8) ?
C34 H34A 0.9900 ?
C34 H34B 0.9900 ?
O24 H24X 0.8488 ?
O50 C50 1.259(9) ?
O51 C50 1.237(9) ?
C50 C51 1.506(13) ?
C51 H51A 0.9800 ?
C51 H51B 0.9800 ?
C51 H51C 0.9800 ?
O60 C60 1.270(8) ?
O61 C60 1.240(8) ?
C60 C61 1.506(10) ?
C61 H61A 0.9800 ?
C61 H61B 0.9800 ?
C61 H61C 0.9800 ?
O70 C70 1.245(8) ?
O71 C70 1.269(8) ?
C70 C71 1.508(10) ?
C71 H71A 0.9800 ?
C71 H71B 0.9800 ?
C71 H71C 0.9800 ?
O80 C80 1.263(9) ?
O81 C80 1.268(9) ?
C80 C81 1.520(11) ?
C81 H81A 0.9800 ?
C81 H81B 0.9800 ?
C81 H81C 0.9800 ?
O90 C90 1.263(8) ?
O91 C90 1.255(8) ?
C90 C91 1.506(9) ?
C91 H91A 0.9800 ?
C91 H91B 0.9800 ?
C91 H91C 0.9800 ?
O100 C100 1.263(9) ?
O101 C100 1.269(8) ?
C100 C101 1.508(11) ?
C101 H10C 0.9800 ?
C101 H10D 0.9800 ?
C101 H10E 0.9800 ?
O110 C110 1.425(7) ?
C110 H11A 0.9800 ?
C110 H11B 0.9800 ?
C110 H11C 0.9800 ?
O120 C120 1.436(8) ?
C120 H12C 0.9800 ?
C120 H12D 0.9800 ?
C120 H12E 0.9800 ?
O130 C130 1.438(8) ?
O130 H13X 0.8611 ?
C130 H13C 0.9800 ?
C130 H13D 0.9800 ?
C130 H13E 0.9800 ?
O140 C140 1.418(9) ?
O140 H14X 0.8682 ?
C140 H14C 0.9800 ?
C140 H14D 0.9800 ?
C140 H14E 0.9800 ?
C150 C151 1.385(13) ?
C150 H15A 0.9800 ?
C150 H15B 0.9800 ?
C150 H15C 0.9800 ?
C151 O152 1.433(12) ?
C151 H15D 0.9900 ?
C151 H15E 0.9900 ?
O152 C153 1.424(11) ?
C153 C155 1.307(16) ?
C153 C154 1.344(17) ?
C153 H15F 0.9900 ?
C153 H15G 0.9900 ?
C153 H15H 0.9900 ?
C153 H15I 0.9900 ?
C154 H15J 0.9800 ?
C154 H15K 0.9800 ?
C154 H15L 0.9800 ?
C155 H15M 0.9800 ?
C155 H15N 0.9800 ?
C155 H15O 0.9800 ?
O160 C161 1.83(3) ?
O160 H16X 0.8648 ?
C161 H16A 0.9800 ?
C161 H16B 0.9800 ?
C161 H16C 0.9800 ?
O170 C171 1.68(5) ?
O170 H17X 0.8434 ?
C171 H17A 0.9800 ?
C171 H17B 0.9800 ?
C171 H17C 0.9800 ?
O180 H18X 0.8581 ?
O180 H18Y 0.8680 ?

loop_
_geom_hbond_atom_site_label_D
_geom_hbond_atom_site_label_H
_geom_hbond_atom_site_label_A
_geom_hbond_distance_DH
_geom_hbond_distance_HA
_geom_hbond_distance_DA
_geom_hbond_angle_DHA
_geom_hbond_site_symmetry_A
O3 H3X O50 0.85 2.13 2.711(8) 124.5 2_666
O4 H4X O61 0.85 1.83 2.653(7) 161.6 .
O23 H23X O51 0.85 2.12 2.661(8) 120.8 .
O24 H24X O60 0.85 1.93 2.737(6) 157.4 2_765
O130 H13X O101 0.86 1.92 2.779(6) 177.3 .
O170 H17X O180 0.84 1.88 2.72(4) 173.5 .
O140 H14X O80 0.87 1.87 2.737(7) 178.9 .
O180 H18X O100 0.86 1.99 2.844(10) 178.1 .
O180 H18Y O81 0.87 2.05 2.914(11) 178.9 1_455

loop_
_geom_torsion_atom_site_label_1
_geom_torsion_atom_site_label_2
_geom_torsion_atom_site_label_3
_geom_torsion_atom_site_label_4
_geom_torsion
O2 Ni2 Ni4 O71 174.8(3)
O4 Ni2 Ni4 O71 6.7(3)
O81 Ni2 Ni4 O71 -80.6(3)
O110 Ni2 Ni4 O71 20.8(3)
N2 Ni2 Ni4 O71 -163.7(3)
O21 Ni2 Ni4 O71 97.7(3)
O2 Ni2 Ni4 O120 74.1(2)
O4 Ni2 Ni4 O120 -94.0(3)
O81 Ni2 Ni4 O120 178.67(18)
O110 Ni2 Ni4 O120 -79.9(2)
N2 Ni2 Ni4 O120 95.7(3)
O21 Ni2 Ni4 O120 -2.94(17)
O4 Ni2 Ni4 O2 -168.1(3)
O81 Ni2 Ni4 O2 104.6(2)
O110 Ni2 Ni4 O2 -154.0(3)
N2 Ni2 Ni4 O2 21.6(3)
O21 Ni2 Ni4 O2 -77.0(2)
O2 Ni2 Ni4 O110 154.0(3)
O4 Ni2 Ni4 O110 -14.1(3)
O81 Ni2 Ni4 O110 -101.4(2)
N2 Ni2 Ni4 O110 175.6(3)
O21 Ni2 Ni4 O110 77.0(2)
O2 Ni2 Ni4 O80 -104.2(2)
O4 Ni2 Ni4 O80 87.7(3)
O81 Ni2 Ni4 O80 0.36(19)
O110 Ni2 Ni4 O80 101.8(2)
N2 Ni2 Ni4 O80 -82.6(3)
O21 Ni2 Ni4 O80 178.75(18)
O2 Ni2 Ni4 O1 -25.0(3)
O4 Ni2 Ni4 O1 167.0(3)
O81 Ni2 Ni4 O1 79.7(2)
O110 Ni2 Ni4 O1 -178.9(2)
N2 Ni2 Ni4 O1 -3.4(3)
O21 Ni2 Ni4 O1 -102.0(2)
O91 Ni3 Ni5 O21 176.8(3)
O110 Ni3 Ni5 O21 74.1(2)
O120 Ni3 Ni5 O21 153.8(3)
O101 Ni3 Ni5 O21 -105.3(2)
O22 Ni3 Ni5 O21 -24.5(2)
O91 Ni3 Ni5 O23 9.6(3)
O21 Ni3 Ni5 O23 -167.2(3)
O110 Ni3 Ni5 O23 -93.1(3)
O120 Ni3 Ni5 O23 -13.4(3)
O101 Ni3 Ni5 O23 87.5(3)
O22 Ni3 Ni5 O23 168.3(3)
O91 Ni3 Ni5 O100 -76.1(2)
O21 Ni3 Ni5 O100 107.1(2)
O110 Ni3 Ni5 O100 -178.85(18)
O120 Ni3 Ni5 O100 -99.1(2)
O101 Ni3 Ni5 O100 1.83(18)
O22 Ni3 Ni5 O100 82.55(19)
O91 Ni3 Ni5 O120 23.1(3)
O21 Ni3 Ni5 O120 -153.8(3)
O110 Ni3 Ni5 O120 -79.7(2)
O101 Ni3 Ni5 O120 101.0(2)
O22 Ni3 Ni5 O120 -178.3(2)
O91 Ni3 Ni5 N21 -161.7(3)
O21 Ni3 Ni5 N21 21.5(3)
O110 Ni3 Ni5 N21 95.5(3)
O120 Ni3 Ni5 N21 175.3(3)
O101 Ni3 Ni5 N21 -83.8(3)
O22 Ni3 Ni5 N21 -3.0(3)
O91 Ni3 Ni5 O2 100.2(2)
O21 Ni3 Ni5 O2 -76.6(2)
O110 Ni3 Ni5 O2 -2.54(17)
O120 Ni3 Ni5 O2 77.2(2)
O101 Ni3 Ni5 O2 178.13(17)
O22 Ni3 Ni5 O2 -101.14(18)
O70 Ni6 O1 C1 -170.3(6)
N1 Ni6 O1 C1 9.9(6)
O50 Ni6 O1 C1 101.1(6)
O3 Ni6 O1 C1 -99.5(14)
O140 Ni6 O1 C1 -79.4(6)
O70 Ni6 O1 Ni4 -24.2(3)
N1 Ni6 O1 Ni4 156.0(3)
O50 Ni6 O1 Ni4 -112.8(3)
O3 Ni6 O1 Ni4 46.6(15)
O140 Ni6 O1 Ni4 66.7(3)
O71 Ni4 O1 C1 156.2(5)
O120 Ni4 O1 C1 -105.2(5)
O2 Ni4 O1 C1 -27.5(5)
O110 Ni4 O1 C1 -13.0(9)
O80 Ni4 O1 C1 64.9(5)
Ni2 Ni4 O1 C1 -10.6(5)
O71 Ni4 O1 Ni6 4.8(3)
O120 Ni4 O1 Ni6 103.5(3)
O2 Ni4 O1 Ni6 -178.9(3)
O110 Ni4 O1 Ni6 -164.3(5)
O80 Ni4 O1 Ni6 -86.4(3)
Ni2 Ni4 O1 Ni6 -161.93(19)
O4 Ni2 O2 C2 -127.8(13)
O81 Ni2 O2 C2 42.3(5)
O110 Ni2 O2 C2 133.5(5)
N2 Ni2 O2 C2 -47.1(5)
O21 Ni2 O2 C2 -149.0(5)
Ni4 Ni2 O2 C2 115.6(5)
O4 Ni2 O2 Ni4 116.7(13)
O81 Ni2 O2 Ni4 -73.3(2)
O110 Ni2 O2 Ni4 17.90(19)
N2 Ni2 O2 Ni4 -162.7(2)
O21 Ni2 O2 Ni4 95.38(19)
O4 Ni2 O2 Ni5 15.3(14)
O81 Ni2 O2 Ni5 -174.6(2)
O110 Ni2 O2 Ni5 -83.5(2)
N2 Ni2 O2 Ni5 95.9(2)
O21 Ni2 O2 Ni5 -6.02(17)
Ni4 Ni2 O2 Ni5 -101.4(2)
O71 Ni4 O2 C2 126(3)
O120 Ni4 O2 C2 130.7(5)
O110 Ni4 O2 C2 -145.0(5)
O80 Ni4 O2 C2 -54.8(5)
O1 Ni4 O2 C2 30.3(5)
Ni2 Ni4 O2 C2 -127.1(5)
O71 Ni4 O2 Ni2 -107(3)
O120 Ni4 O2 Ni2 -102.2(2)
O110 Ni4 O2 Ni2 -17.89(19)
O80 Ni4 O2 Ni2 72.3(2)
O1 Ni4 O2 Ni2 157.4(2)
O71 Ni4 O2 Ni5 -3(3)
O120 Ni4 O2 Ni5 1.63(17)
O110 Ni4 O2 Ni5 85.97(19)
O80 Ni4 O2 Ni5 176.15(19)
O1 Ni4 O2 Ni5 -98.7(2)
Ni2 Ni4 O2 Ni5 103.9(2)
O21 Ni5 O2 C2 150.1(5)
O23 Ni5 O2 C2 -27.0(5)
O100 Ni5 O2 C2 -151.5(7)
O120 Ni5 O2 C2 -121.6(5)
N21 Ni5 O2 C2 68.3(5)
Ni3 Ni5 O2 C2 -166.4(5)
O21 Ni5 O2 Ni2 6.43(19)
O23 Ni5 O2 Ni2 -170.7(2)
O100 Ni5 O2 Ni2 64.9(8)
O120 Ni5 O2 Ni2 94.7(2)
N21 Ni5 O2 Ni2 -75.4(2)
Ni3 Ni5 O2 Ni2 49.94(16)
O21 Ni5 O2 Ni4 -89.95(19)
O23 Ni5 O2 Ni4 93.0(2)
O100 Ni5 O2 Ni4 -31.5(8)
O120 Ni5 O2 Ni4 -1.63(17)
N21 Ni5 O2 Ni4 -171.7(2)
Ni3 Ni5 O2 Ni4 -46.44(14)
Ni6 O1 C1 C6 -8.5(12)
Ni4 O1 C1 C6 -157.3(7)
Ni6 O1 C1 C2 169.4(5)
Ni4 O1 C1 C2 20.6(8)
Ni2 O2 C2 C3 42.8(9)
Ni4 O2 C2 C3 150.8(7)
Ni5 O2 C2 C3 -93.5(8)
Ni2 O2 C2 C1 -136.9(6)
Ni4 O2 C2 C1 -28.9(8)
Ni5 O2 C2 C1 86.8(7)
O1 C1 C2 O2 5.3(10)
C6 C1 C2 O2 -176.6(7)
O1 C1 C2 C3 -174.4(8)
C6 C1 C2 C3 3.7(12)
O2 C2 C3 C4 174.8(7)
C1 C2 C3 C4 -5.5(13)
O2 C2 C3 C11 -5.2(12)
C1 C2 C3 C11 174.5(7)
C2 C3 C4 C5 2.6(14)
C11 C3 C4 C5 -177.4(9)
C3 C4 C5 C6 1.9(15)
C4 C5 C6 C1 -3.7(15)
C4 C5 C6 C7 176.8(9)
O1 C1 C6 C5 178.9(8)
C2 C1 C6 C5 0.9(13)
O1 C1 C6 C7 -1.7(14)
C2 C1 C6 C7 -179.6(8)
C5 C6 C7 N1 -172.3(10)
C1 C6 C7 N1 8.3(16)
C6 C7 N1 C8 -179.7(10)
C6 C7 N1 Ni6 -3.3(15)
O1 Ni6 N1 C7 -4.4(8)
O70 Ni6 N1 C7 177.1(19)
O50 Ni6 N1 C7 -106.1(8)
O3 Ni6 N1 C7 166.8(8)
O140 Ni6 N1 C7 79.3(8)
O1 Ni6 N1 C8 172.1(7)
O70 Ni6 N1 C8 -6(3)
O50 Ni6 N1 C8 70.4(7)
O3 Ni6 N1 C8 -16.7(7)
O140 Ni6 N1 C8 -104.2(7)
C7 N1 C8 C9 -124.8(9)
Ni6 N1 C8 C9 58.5(10)
N1 C8 C9 C10 -86.1(10)
C8 C9 C10 O3 57.6(9)
C9 C10 O3 Ni6 -15.0(10)
O1 Ni6 O3 C10 105.3(14)
O70 Ni6 O3 C10 177.2(7)
N1 Ni6 O3 C10 -4.1(7)
O50 Ni6 O3 C10 -94.9(7)
O140 Ni6 O3 C10 85.3(7)
C2 C3 C11 N2 -12.6(14)
C4 C3 C11 N2 167.4(9)
C3 C11 N2 C12 178.8(8)
C3 C11 N2 Ni2 -8.0(12)
O2 Ni2 N2 C11 29.5(6)
O4 Ni2 N2 C11 -159.0(6)
O81 Ni2 N2 C11 -63.9(6)
O110 Ni2 N2 C11 33.0(16)
O21 Ni2 N2 C11 105.1(6)
Ni4 Ni2 N2 C11 14.7(7)
O2 Ni2 N2 C12 -157.6(6)
O4 Ni2 N2 C12 13.8(6)
O81 Ni2 N2 C12 108.9(6)
O110 Ni2 N2 C12 -154.2(11)
O21 Ni2 N2 C12 -82.1(6)
Ni4 Ni2 N2 C12 -172.4(5)
C11 N2 C12 C13 131.3(7)
Ni2 N2 C12 C13 -42.0(8)
N2 C12 C13 C14 73.0(8)
C12 C13 C14 O4 -68.4(8)
C13 C14 O4 Ni2 37.3(8)
O2 Ni2 O4 C14 68.0(15)
O81 Ni2 O4 C14 -102.1(5)
O110 Ni2 O4 C14 165.9(5)
N2 Ni2 O4 C14 -12.0(6)
O21 Ni2 O4 C14 88.8(5)
Ni4 Ni2 O4 C14 175.8(4)
O23 Ni5 O21 C21 -129.1(12)
O100 Ni5 O21 C21 44.4(5)
O120 Ni5 O21 C21 134.6(5)
N21 Ni5 O21 C21 -46.2(5)
O2 Ni5 O21 C21 -147.8(5)
Ni3 Ni5 O21 C21 116.4(5)
O23 Ni5 O21 Ni3 114.5(12)
O100 Ni5 O21 Ni3 -71.95(19)
O120 Ni5 O21 Ni3 18.20(18)
N21 Ni5 O21 Ni3 -162.6(2)
O2 Ni5 O21 Ni3 95.83(19)
O23 Ni5 O21 Ni2 12.7(13)
O100 Ni5 O21 Ni2 -173.79(19)
O120 Ni5 O21 Ni2 -83.64(19)
N21 Ni5 O21 Ni2 95.6(2)
O2 Ni5 O21 Ni2 -6.01(17)
Ni3 Ni5 O21 Ni2 -101.8(2)
O91 Ni3 O21 C21 135(5)
O110 Ni3 O21 C21 130.1(4)
O120 Ni3 O21 C21 -146.0(4)
O101 Ni3 O21 C21 -56.6(4)
O22 Ni3 O21 C21 30.0(4)
Ni5 Ni3 O21 C21 -127.9(4)
O91 Ni3 O21 Ni5 -97(5)
O110 Ni3 O21 Ni5 -102.00(19)
O120 Ni3 O21 Ni5 -18.13(18)
O101 Ni3 O21 Ni5 71.28(19)
O22 Ni3 O21 Ni5 157.9(2)
O91 Ni3 O21 Ni2 7(5)
O110 Ni3 O21 Ni2 1.97(16)
O120 Ni3 O21 Ni2 85.84(18)
O101 Ni3 O21 Ni2 175.25(18)
O22 Ni3 O21 Ni2 -98.16(18)
Ni5 Ni3 O21 Ni2 104.0(2)
O2 Ni2 O21 C21 149.7(4)
O4 Ni2 O21 C21 -27.2(4)
O81 Ni2 O21 C21 -160.4(7)
O110 Ni2 O21 C21 -122.3(4)
N2 Ni2 O21 C21 67.4(5)
Ni4 Ni2 O21 C21 -166.6(4)
O2 Ni2 O21 Ni5 6.44(18)
O4 Ni2 O21 Ni5 -170.43(19)
O81 Ni2 O21 Ni5 56.4(8)
O110 Ni2 O21 Ni5 94.50(19)
N2 Ni2 O21 Ni5 -75.8(2)
Ni4 Ni2 O21 Ni5 50.18(14)
O2 Ni2 O21 Ni3 -90.03(19)
O4 Ni2 O21 Ni3 93.10(19)
O81 Ni2 O21 Ni3 -40.1(8)
O110 Ni2 O21 Ni3 -1.97(16)
N2 Ni2 O21 Ni3 -172.3(2)
Ni4 Ni2 O21 Ni3 -46.29(13)
O90 Ni1 O22 C22 -170.7(5)
N22 Ni1 O22 C22 7.5(5)
O60 Ni1 O22 C22 103.1(5)
O24 Ni1 O22 C22 -106.1(8)
O130 Ni1 O22 C22 -79.9(5)
O90 Ni1 O22 Ni3 -22.2(3)
N22 Ni1 O22 Ni3 156.0(3)
O60 Ni1 O22 Ni3 -108.4(2)
O24 Ni1 O22 Ni3 42.4(9)
O130 Ni1 O22 Ni3 68.6(2)
O91 Ni3 O22 C22 154.7(4)
O21 Ni3 O22 C22 -27.5(4)
O110 Ni3 O22 C22 -104.9(4)
O120 Ni3 O22 C22 -14.6(8)
O101 Ni3 O22 C22 65.1(4)
Ni5 Ni3 O22 C22 -10.8(4)
O91 Ni3 O22 Ni1 1.1(3)
O21 Ni3 O22 Ni1 179.0(3)
O110 Ni3 O22 Ni1 101.5(2)
O120 Ni3 O22 Ni1 -168.1(5)
O101 Ni3 O22 Ni1 -88.5(2)
Ni5 Ni3 O22 Ni1 -164.31(15)
Ni5 O21 C21 C26 42.4(8)
Ni3 O21 C21 C26 151.1(5)
Ni2 O21 C21 C26 -93.0(6)
Ni5 O21 C21 C22 -137.0(5)
Ni3 O21 C21 C22 -28.3(6)
Ni2 O21 C21 C22 87.6(6)
Ni1 O22 C22 C23 -6.9(9)
Ni3 O22 C22 C23 -158.2(5)
Ni1 O22 C22 C21 172.2(4)
Ni3 O22 C22 C21 20.9(7)
O21 C21 C22 O22 4.5(8)
C26 C21 C22 O22 -174.9(6)
O21 C21 C22 C23 -176.3(5)
C26 C21 C22 C23 4.3(10)
O22 C22 C23 C24 178.9(6)
C21 C22 C23 C24 -0.2(9)
O22 C22 C23 C31 0.4(10)
C21 C22 C23 C31 -178.7(6)
C22 C23 C24 C25 -2.9(10)
C31 C23 C24 C25 175.7(6)
C23 C24 C25 C26 2.0(10)
O21 C21 C26 C25 175.4(6)
C22 C21 C26 C25 -5.3(10)
O21 C21 C26 C27 -5.5(10)
C22 C21 C26 C27 173.9(6)
C24 C25 C26 C21 2.1(10)
C24 C25 C26 C27 -177.1(6)
C21 C26 C27 N21 -11.7(12)
C25 C26 C27 N21 167.4(7)
C26 C27 N21 C28 176.3(8)
C26 C27 N21 Ni5 -8.5(11)
O21 Ni5 N21 C27 29.3(6)
O23 Ni5 N21 C27 -159.8(6)
O100 Ni5 N21 C27 -66.3(6)
O120 Ni5 N21 C27 33.8(17)
O2 Ni5 N21 C27 104.6(6)
Ni3 Ni5 N21 C27 14.6(7)
O21 Ni5 N21 C28 -155.7(7)
O23 Ni5 N21 C28 15.2(7)
O100 Ni5 N21 C28 108.7(7)
O120 Ni5 N21 C28 -151.2(11)
O2 Ni5 N21 C28 -80.4(7)
Ni3 Ni5 N21 C28 -170.4(6)
C27 N21 C28 C29 132.8(8)
Ni5 N21 C28 C29 -42.6(10)
N21 C28 C29 C30 73.4(12)
C28 C29 C30 O23 -70.8(14)
C29 C30 O23 Ni5 39.0(13)
O21 Ni5 O23 C30 67.9(15)
O100 Ni5 O23 C30 -105.6(8)
O120 Ni5 O23 C30 163.5(7)
N21 Ni5 O23 C30 -14.1(8)
O2 Ni5 O23 C30 86.2(8)
Ni3 Ni5 O23 C30 172.9(7)
C22 C23 C31 N22 3.7(11)
C24 C23 C31 N22 -174.8(6)
C23 C31 N22 C32 178.1(6)
C23 C31 N22 Ni1 -0.6(10)
O22 Ni1 N22 C31 -3.9(6)
O90 Ni1 N22 C31 160.4(15)
O60 Ni1 N22 C31 -107.6(5)
O24 Ni1 N22 C31 164.9(5)
O130 Ni1 N22 C31 77.8(5)
O22 Ni1 N22 C32 177.4(5)
O90 Ni1 N22 C32 -18(2)
O60 Ni1 N22 C32 73.7(5)
O24 Ni1 N22 C32 -13.8(5)
O130 Ni1 N22 C32 -100.9(5)
C31 N22 C32 C33 -127.5(6)
Ni1 N22 C32 C33 51.2(7)
N22 C32 C33 C34 -82.7(7)
C32 C33 C34 O24 64.7(7)
C33 C34 O24 Ni1 -25.9(8)
O22 Ni1 O24 C34 115.5(8)
O90 Ni1 O24 C34 -178.6(5)
N22 Ni1 O24 C34 2.0(5)
O60 Ni1 O24 C34 -92.8(5)
O130 Ni1 O24 C34 89.6(5)
O1 Ni6 O50 C50 -33.4(7)
O70 Ni6 O50 C50 -128.9(7)
N1 Ni6 O50 C50 58.0(7)
O3 Ni6 O50 C50 149.9(7)
O140 Ni6 O50 C50 152(2)
Ni6 O50 C50 O51 15.7(13)
Ni6 O50 C50 C51 -163.3(6)
O22 Ni1 O60 C60 -31.6(5)
O90 Ni1 O60 C60 -125.2(5)
N22 Ni1 O60 C60 61.6(5)
O24 Ni1 O60 C60 154.3(5)
O130 Ni1 O60 C60 178(53)
Ni1 O60 C60 O61 2.3(9)
Ni1 O60 C60 C61 -176.7(5)
O1 Ni6 O70 C70 40.7(7)
N1 Ni6 O70 C70 -141(2)
O50 Ni6 O70 C70 142.1(7)
O3 Ni6 O70 C70 -130.5(7)
O140 Ni6 O70 C70 -43.2(7)
O120 Ni4 O71 C70 -73.2(6)
O2 Ni4 O71 C70 -69(3)
O110 Ni4 O71 C70 -157.2(6)
O80 Ni4 O71 C70 112.3(6)
O1 Ni4 O71 C70 26.3(6)
Ni2 Ni4 O71 C70 -171.5(5)
Ni6 O70 C70 O71 -17.5(12)
Ni6 O70 C70 C71 163.6(5)
Ni4 O71 C70 O70 -24.6(11)
Ni4 O71 C70 C71 154.3(5)
O71 Ni4 O80 C80 139.5(6)
O120 Ni4 O80 C80 -9.0(14)
O2 Ni4 O80 C80 -40.4(6)
O110 Ni4 O80 C80 43.4(6)
O1 Ni4 O80 C80 -118.2(6)
Ni2 Ni4 O80 C80 0.5(6)
O2 Ni2 O81 C80 40.7(6)
O4 Ni2 O81 C80 -140.8(5)
O110 Ni2 O81 C80 -44.5(6)
N2 Ni2 O81 C80 125.6(6)
O21 Ni2 O81 C80 -7.6(11)
Ni4 Ni2 O81 C80 -1.4(5)
Ni4 O80 C80 O81 -1.7(11)
Ni4 O80 C80 C81 177.2(5)
Ni2 O81 C80 O80 2.2(10)
Ni2 O81 C80 C81 -176.7(6)
O22 Ni1 O90 C90 45.3(6)
N22 Ni1 O90 C90 -118.9(17)
O60 Ni1 O90 C90 148.5(6)
O24 Ni1 O90 C90 -123.5(6)
O130 Ni1 O90 C90 -36.6(6)
O21 Ni3 O91 C90 -77(5)
O110 Ni3 O91 C90 -72.0(6)
O120 Ni3 O91 C90 -155.6(5)
O101 Ni3 O91 C90 114.8(5)
O22 Ni3 O91 C90 27.7(6)
Ni5 Ni3 O91 C90 -171.6(4)
Ni3 O91 C90 O90 -20.0(10)
Ni3 O91 C90 C91 157.4(5)
Ni1 O90 C90 O91 -26.2(11)
Ni1 O90 C90 C91 156.3(5)
O21 Ni5 O100 C100 44.2(5)
O23 Ni5 O100 C100 -136.8(5)
O120 Ni5 O100 C100 -41.2(5)
N21 Ni5 O100 C100 128.7(5)
O2 Ni5 O100 C100 -12.2(10)
Ni3 Ni5 O100 C100 2.8(5)
O91 Ni3 O101 C100 131.1(5)
O21 Ni3 O101 C100 -48.5(5)
O110 Ni3 O101 C100 -11.2(12)
O120 Ni3 O101 C100 35.8(5)
O22 Ni3 O101 C100 -126.3(5)
Ni5 Ni3 O101 C100 -7.6(5)
Ni5 O100 C100 O101 -9.9(9)
Ni5 O100 C100 C101 167.8(4)
Ni3 O101 C100 O100 13.0(9)
Ni3 O101 C100 C101 -164.7(4)
O91 Ni3 O110 C110 43.0(4)
O21 Ni3 O110 C110 -137.2(4)
O120 Ni3 O110 C110 137.3(4)
O101 Ni3 O110 C110 -175.2(8)
O22 Ni3 O110 C110 -61.0(4)
Ni5 Ni3 O110 C110 -178.7(4)
O91 Ni3 O110 Ni2 178.12(18)
O21 Ni3 O110 Ni2 -2.06(17)
O120 Ni3 O110 Ni2 -87.55(19)
O101 Ni3 O110 Ni2 -40.1(10)
O22 Ni3 O110 Ni2 74.16(19)
Ni5 Ni3 O110 Ni2 -43.59(15)
O91 Ni3 O110 Ni4 -88.63(18)
O21 Ni3 O110 Ni4 91.19(18)
O120 Ni3 O110 Ni4 5.70(17)
O101 Ni3 O110 Ni4 53.2(9)
O22 Ni3 O110 Ni4 167.41(16)
Ni5 Ni3 O110 Ni4 49.67(13)
O2 Ni2 O110 C110 -146.4(4)
O4 Ni2 O110 C110 42.2(4)
O81 Ni2 O110 C110 -53.1(4)
N2 Ni2 O110 C110 -149.8(12)
O21 Ni2 O110 C110 136.1(4)
Ni4 Ni2 O110 C110 -128.6(5)
O2 Ni2 O110 Ni3 79.5(2)
O4 Ni2 O110 Ni3 -91.9(2)
O81 Ni2 O110 Ni3 172.8(2)
N2 Ni2 O110 Ni3 76.1(13)
O21 Ni2 O110 Ni3 1.98(16)
Ni4 Ni2 O110 Ni3 97.3(2)
O2 Ni2 O110 Ni4 -17.71(18)
O4 Ni2 O110 Ni4 170.85(18)
O81 Ni2 O110 Ni4 75.59(19)
N2 Ni2 O110 Ni4 -21.2(13)
O21 Ni2 O110 Ni4 -95.28(17)
O71 Ni4 O110 C110 -39.0(5)
O120 Ni4 O110 C110 -135.0(5)
O2 Ni4 O110 C110 144.7(5)
O80 Ni4 O110 C110 53.2(5)
O1 Ni4 O110 C110 130.3(6)
Ni2 Ni4 O110 C110 127.3(5)
O71 Ni4 O110 Ni3 90.2(2)
O120 Ni4 O110 Ni3 -5.80(17)
O2 Ni4 O110 Ni3 -86.10(19)
O80 Ni4 O110 Ni3 -177.55(18)
O1 Ni4 O110 Ni3 -100.4(6)
Ni2 Ni4 O110 Ni3 -103.44(19)
O71 Ni4 O110 Ni2 -166.31(19)
O120 Ni4 O110 Ni2 97.64(18)
O2 Ni4 O110 Ni2 17.34(18)
O80 Ni4 O110 Ni2 -74.11(18)
O1 Ni4 O110 Ni2 3.0(7)
O71 Ni4 O120 C120 42.4(5)
O2 Ni4 O120 C120 -137.3(5)
O110 Ni4 O120 C120 137.8(5)
O80 Ni4 O120 C120 -169.3(9)
O1 Ni4 O120 C120 -61.1(5)
Ni2 Ni4 O120 C120 -178.6(4)
O71 Ni4 O120 Ni5 177.99(18)
O2 Ni4 O120 Ni5 -1.71(18)
O110 Ni4 O120 Ni5 -86.62(18)
O80 Ni4 O120 Ni5 -33.7(11)
O1 Ni4 O120 Ni5 74.5(2)
Ni2 Ni4 O120 Ni5 -43.00(15)
O71 Ni4 O120 Ni3 -89.69(19)
O2 Ni4 O120 Ni3 90.61(19)
O110 Ni4 O120 Ni3 5.70(17)
O80 Ni4 O120 Ni3 58.6(11)
O1 Ni4 O120 Ni3 166.81(18)
Ni2 Ni4 O120 Ni3 49.32(14)
O21 Ni5 O120 C120 -147.0(5)
O23 Ni5 O120 C120 42.1(5)
O100 Ni5 O120 C120 -51.4(5)
N21 Ni5 O120 C120 -151.5(12)
O2 Ni5 O120 C120 135.7(5)
Ni3 Ni5 O120 C120 -129.2(5)
O21 Ni5 O120 Ni4 79.0(2)
O23 Ni5 O120 Ni4 -91.9(2)
O100 Ni5 O120 Ni4 174.58(19)
N21 Ni5 O120 Ni4 74.5(13)
O2 Ni5 O120 Ni4 1.65(17)
Ni3 Ni5 O120 Ni4 96.8(2)
O21 Ni5 O120 Ni3 -17.78(18)
O23 Ni5 O120 Ni3 171.3(2)
O100 Ni5 O120 Ni3 77.81(18)
N21 Ni5 O120 Ni3 -22.3(14)
O2 Ni5 O120 Ni3 -95.12(18)
O91 Ni3 O120 C120 -36.8(5)
O21 Ni3 O120 C120 145.3(5)
O110 Ni3 O120 C120 -134.7(5)
O101 Ni3 O120 C120 53.4(5)
O22 Ni3 O120 C120 132.7(6)
Ni5 Ni3 O120 C120 127.8(5)
O91 Ni3 O120 Ni4 92.1(2)
O21 Ni3 O120 Ni4 -85.78(19)
O110 Ni3 O120 Ni4 -5.77(17)
O101 Ni3 O120 Ni4 -177.73(19)
O22 Ni3 O120 Ni4 -98.5(6)
Ni5 Ni3 O120 Ni4 -103.3(2)
O91 Ni3 O120 Ni5 -164.61(18)
O21 Ni3 O120 Ni5 17.52(17)
O110 Ni3 O120 Ni5 97.54(18)
O101 Ni3 O120 Ni5 -74.43(18)
O22 Ni3 O120 Ni5 4.8(7)
O22 Ni1 O130 C130 -143.8(5)
O90 Ni1 O130 C130 -49.4(5)
N22 Ni1 O130 C130 123.8(5)
O60 Ni1 O130 C130 7.1(19)
O24 Ni1 O130 C130 30.8(5)
O1 Ni6 O140 C140 -136.1(6)
O70 Ni6 O140 C140 -40.4(6)
N1 Ni6 O140 C140 132.6(6)
O50 Ni6 O140 C140 39(3)
O3 Ni6 O140 C140 40.7(6)
C150 C151 O152 C153 177.8(12)
C151 O152 C153 C155 -104(3)
C151 O152 C153 C154 -168.6(16)
